data_7115600
loop_
_publ_author_name
'Komala Pandurangan'
'Jonathan A. Kitchen'
'Salvador Blasco'
'Francesca Paradisi'
'Thorfinnur Gunnlaugsson'

_publ_section_title
;
 Supramolecular pyridyl urea gels as soft matter with antibacterial
 properties against MRSA and/or E. coli
;
_journal_name_full Chem.Commun.
_journal_page_first 10819
_journal_paper_doi 10.1039/C4cc04028G
_journal_volume 50
_journal_year 2014
_chemical_formula_moiety 'C12 H9 F2 N3 O'
_chemical_formula_sum 'C12 H9 F2 N3 O'
_chemical_formula_weight 249.22
_chemical_name_systematic
; 
 ? 
;
_space_group_IT_number 14
_symmetry_cell_setting monoclinic
_symmetry_space_group_name_Hall '-P 2ybc'
_symmetry_space_group_name_H-M 'P 1 21/c 1'
_atom_sites_solution_hydrogens geom
_atom_sites_solution_primary direct
_atom_sites_solution_secondary difmap
_audit_creation_method SHELXL-97
_cell_angle_alpha 90.00
_cell_angle_beta 97.29(3)
_cell_angle_gamma 90.00
_cell_formula_units_Z 4
_cell_length_a 3.7683(8)
_cell_length_b 27.238(5)
_cell_length_c 10.409(2)
_cell_measurement_temperature 293(2)
_cell_volume 1059.8(4)
_computing_structure_refinement 'SHELXL-97 (Sheldrick, 1997)'
_computing_structure_solution 'SHELXS-97 (Sheldrick, 1990)'
_diffrn_ambient_temperature 293(2)
_diffrn_measured_fraction_theta_full 0.968
_diffrn_measured_fraction_theta_max 0.968
_diffrn_radiation_monochromator graphite
_diffrn_radiation_source 'fine-focus sealed tube'
_diffrn_radiation_type MoK\a
_diffrn_radiation_wavelength 0.71073
_diffrn_reflns_av_R_equivalents 0.0300
_diffrn_reflns_av_sigmaI/netI 0.0381
_diffrn_reflns_limit_h_max 3
_diffrn_reflns_limit_h_min -4
_diffrn_reflns_limit_k_max 32
_diffrn_reflns_limit_k_min -21
_diffrn_reflns_limit_l_max 7
_diffrn_reflns_limit_l_min -12
_diffrn_reflns_number 3844
_diffrn_reflns_theta_full 25.00
_diffrn_reflns_theta_max 25.00
_diffrn_reflns_theta_min 1.50
_exptl_absorpt_coefficient_mu 0.128
_exptl_crystal_density_diffrn 1.562
_exptl_crystal_density_method 'not measured'
_exptl_crystal_F_000 512
_refine_diff_density_max 1.110
_refine_diff_density_min -1.124
_refine_diff_density_rms 0.325
_refine_ls_extinction_method none
_refine_ls_goodness_of_fit_ref 1.290
_refine_ls_hydrogen_treatment mixed
_refine_ls_matrix_type full
_refine_ls_number_parameters 163
_refine_ls_number_reflns 1819
_refine_ls_number_restraints 0
_refine_ls_restrained_S_all 1.290
_refine_ls_R_factor_all 0.0840
_refine_ls_R_factor_gt 0.0587
_refine_ls_shift/su_max 0.000
_refine_ls_shift/su_mean 0.000
_refine_ls_structure_factor_coef Fsqd
_refine_ls_weighting_details 'calc w=1/[\s^2^(Fo^2^)+(0.1408P)^2^+0.7341P] where P=(Fo^2^+2Fc^2^)/3'
_refine_ls_weighting_scheme calc
_refine_ls_wR_factor_gt 0.1948
_refine_ls_wR_factor_ref 0.2471
_reflns_number_gt 1690
_reflns_number_total 1819
_reflns_threshold_expression >2sigma(I)
_cod_data_source_file c4cc04028g2.cif
_cod_data_source_block kp6
_cod_original_sg_symbol_H-M 'P 21/c'
_cod_database_code 7115600

loop_
_symmetry_equiv_pos_as_xyz
'x, y, z'
'-x, y+1/2, -z+1/2'
'-x, -y, -z'
'x, -y-1/2, z-1/2'

loop_
_atom_site_label
_atom_site_type_symbol
_atom_site_fract_x
_atom_site_fract_y
_atom_site_fract_z
_atom_site_U_iso_or_equiv
_atom_site_adp_type
_atom_site_occupancy
_atom_site_symmetry_multiplicity
_atom_site_calc_flag
_atom_site_refinement_flags
F1 F 0.7294(6) 0.45899(8) 0.8251(2) 0.0308(6) Uani 1 1 d .
F2 F 0.1003(6) 0.56654(7) 0.52372(18) 0.0255(6) Uani 1 1 d .
O1 O 0.2288(7) 0.68318(9) 0.8825(2) 0.0246(7) Uani 1 1 d .
N1 N -0.1941(8) 0.82071(11) 0.9238(3) 0.0221(7) Uani 1 1 d .
N2 N -0.0816(8) 0.71767(10) 0.7009(2) 0.0188(7) Uani 1 1 d .
H2X H -0.1832 0.7068 0.6162 0.023 Uiso 1 1 d .
N3 N 0.1786(7) 0.64274(10) 0.6875(2) 0.0184(7) Uani 1 1 d .
H3X H 0.0748 0.6445 0.6099 0.022 Uiso 1 1 d .
C1 C -0.3719(9) 0.85201(13) 0.8409(3) 0.0209(8) Uani 1 1 d .
H1 H -0.4407 0.8822 0.8718 0.025 Uiso 1 1 calc R
C2 C -0.4587(9) 0.84136(13) 0.7103(3) 0.0215(8) Uani 1 1 d .
H2 H -0.5822 0.8641 0.6548 0.026 Uiso 1 1 calc R
C3 C -0.3597(9) 0.79683(12) 0.6640(3) 0.0186(8) Uani 1 1 d .
H3 H -0.4135 0.7892 0.5766 0.022 Uiso 1 1 calc R
C4 C -0.1773(8) 0.76316(12) 0.7496(3) 0.0155(7) Uani 1 1 d .
C5 C -0.0964(9) 0.77724(13) 0.8791(3) 0.0195(8) Uani 1 1 d .
H5 H 0.0306 0.7555 0.9367 0.023 Uiso 1 1 calc R
C6 C 0.1173(9) 0.68129(12) 0.7670(3) 0.0181(8) Uani 1 1 d .
C7 C 0.3334(8) 0.59759(12) 0.7294(3) 0.0160(7) Uani 1 1 d .
C8 C 0.5269(9) 0.58836(13) 0.8500(3) 0.0210(8) Uani 1 1 d .
H8 H 0.5669 0.6137 0.9101 0.025 Uiso 1 1 calc R
C9 C 0.6607(9) 0.54192(13) 0.8817(3) 0.0211(8) Uani 1 1 d .
H9 H 0.7912 0.5361 0.9622 0.025 Uiso 1 1 calc R
C10 C 0.5990(9) 0.50471(12) 0.7936(3) 0.0213(8) Uani 1 1 d .
C11 C 0.4146(10) 0.51155(13) 0.6721(3) 0.0227(8) Uani 1 1 d .
H11 H 0.3775 0.4861 0.6125 0.027 Uiso 1 1 calc R
C12 C 0.2883(9) 0.55820(13) 0.6438(3) 0.0192(8) Uani 1 1 d .

loop_
_atom_site_aniso_label
_atom_site_aniso_U_11
_atom_site_aniso_U_22
_atom_site_aniso_U_33
_atom_site_aniso_U_23
_atom_site_aniso_U_13
_atom_site_aniso_U_12
F1 0.0391(13) 0.0172(11) 0.0349(13) 0.0052(9) -0.0005(10) 0.0056(9)
F2 0.0366(12) 0.0232(11) 0.0144(10) -0.0019(8) -0.0063(8) 0.0025(9)
O1 0.0369(15) 0.0208(14) 0.0138(12) -0.0025(9) -0.0062(10) 0.0056(11)
N1 0.0252(16) 0.0245(17) 0.0165(14) -0.0016(12) 0.0015(12) 0.0032(12)
N2 0.0270(16) 0.0172(15) 0.0109(13) -0.0013(11) -0.0020(10) -0.0004(12)
N3 0.0260(16) 0.0181(15) 0.0103(13) 0.0009(11) -0.0010(11) 0.0009(12)
C1 0.0236(18) 0.0191(17) 0.0197(17) -0.0015(13) 0.0011(13) 0.0023(13)
C2 0.0230(18) 0.0209(18) 0.0200(17) 0.0024(13) 0.0007(13) 0.0016(14)
C3 0.0210(17) 0.0222(18) 0.0119(15) 0.0010(13) -0.0003(12) -0.0001(13)
C4 0.0157(16) 0.0169(17) 0.0137(15) -0.0005(12) 0.0013(12) -0.0025(12)
C5 0.0227(18) 0.0213(17) 0.0141(15) 0.0016(13) 0.0007(12) 0.0040(13)
C6 0.0194(17) 0.0190(18) 0.0157(16) 0.0021(13) 0.0017(12) -0.0034(13)
C7 0.0157(16) 0.0170(17) 0.0154(16) 0.0015(12) 0.0029(12) -0.0028(12)
C8 0.0239(19) 0.0213(18) 0.0180(16) -0.0031(14) 0.0026(13) -0.0014(14)
C9 0.0192(17) 0.0267(19) 0.0169(16) 0.0026(14) 0.0001(12) 0.0003(14)
C10 0.0237(19) 0.0145(17) 0.0256(18) 0.0044(14) 0.0034(14) 0.0023(13)
C11 0.028(2) 0.0190(18) 0.0210(17) -0.0039(14) 0.0036(14) -0.0008(14)
C12 0.0258(18) 0.0207(17) 0.0104(15) 0.0025(13) -0.0003(12) -0.0012(14)

loop_
_atom_type_symbol
_atom_type_description
_atom_type_scat_dispersion_real
_atom_type_scat_dispersion_imag
_atom_type_scat_source
C C 0.0033 0.0016 'International Tables Vol C Tables 4.2.6.8 and 6.1.1.4'
H H 0.0000 0.0000 'International Tables Vol C Tables 4.2.6.8 and 6.1.1.4'
N N 0.0061 0.0033 'International Tables Vol C Tables 4.2.6.8 and 6.1.1.4'
O O 0.0106 0.0060 'International Tables Vol C Tables 4.2.6.8 and 6.1.1.4'
F F 0.0171 0.0103 'International Tables Vol C Tables 4.2.6.8 and 6.1.1.4'

loop_
_geom_angle_atom_site_label_1
_geom_angle_atom_site_label_2
_geom_angle_atom_site_label_3
_geom_angle
C1 N1 C5 118.6(3)
C6 N2 C4 127.3(3)
C6 N2 H2X 111.4
C4 N2 H2X 120.8
C6 N3 C7 125.2(3)
C6 N3 H3X 115.8
C7 N3 H3X 117.7
N1 C1 C2 122.5(3)
N1 C1 H1 118.8
C2 C1 H1 118.8
C3 C2 C1 119.1(3)
C3 C2 H2 120.4
C1 C2 H2 120.4
C2 C3 C4 119.3(3)
C2 C3 H3 120.3
C4 C3 H3 120.3
C3 C4 C5 117.7(3)
C3 C4 N2 118.6(3)
C5 C4 N2 123.8(3)
N1 C5 C4 122.8(3)
N1 C5 H5 118.6
C4 C5 H5 118.6
O1 C6 N2 124.0(3)
O1 C6 N3 124.1(3)
N2 C6 N3 111.9(3)
C12 C7 C8 116.5(3)
C12 C7 N3 117.6(3)
C8 C7 N3 125.9(3)
C9 C8 C7 120.8(3)
C9 C8 H8 119.6
C7 C8 H8 119.6
C10 C9 C8 119.4(3)
C10 C9 H9 120.3
C8 C9 H9 120.3
F1 C10 C9 119.4(3)
F1 C10 C11 118.0(3)
C9 C10 C11 122.6(3)
C12 C11 C10 116.3(3)
C12 C11 H11 121.9
C10 C11 H11 121.9
F2 C12 C11 118.1(3)
F2 C12 C7 117.5(3)
C11 C12 C7 124.3(3)

loop_
_geom_bond_atom_site_label_1
_geom_bond_atom_site_label_2
_geom_bond_distance
F1 C10 1.363(4)
F2 C12 1.375(4)
O1 C6 1.224(4)
N1 C1 1.332(4)
N1 C5 1.341(5)
N2 C6 1.373(4)
N2 C4 1.403(4)
N2 H2X 0.9626
N3 C6 1.374(4)
N3 C7 1.406(4)
N3 H3X 0.8532
C1 C2 1.389(5)
C1 H1 0.9300
C2 C3 1.374(5)
C2 H2 0.9300
C3 C4 1.397(5)
C3 H3 0.9300
C4 C5 1.398(4)
C5 H5 0.9300
C7 C12 1.391(5)
C7 C8 1.393(5)
C8 C9 1.386(5)
C8 H8 0.9300
C9 C10 1.367(5)
C9 H9 0.9300
C10 C11 1.376(5)
C11 C12 1.376(5)
C11 H11 0.9300

loop_
_geom_hbond_atom_site_label_D
_geom_hbond_atom_site_label_H
_geom_hbond_atom_site_label_A
_geom_hbond_distance_DH
_geom_hbond_distance_HA
_geom_hbond_distance_DA
_geom_hbond_angle_DHA
_geom_hbond_site_symmetry_A
N2 H2X N1 0.96 2.13 3.047(4) 157.8 4_575
N3 H3X N1 0.85 2.28 3.086(4) 158.5 4_575

loop_
_geom_torsion_atom_site_label_1
_geom_torsion_atom_site_label_2
_geom_torsion_atom_site_label_3
_geom_torsion_atom_site_label_4
_geom_torsion
C5 N1 C1 C2 -0.2(5)
N1 C1 C2 C3 0.3(5)
C1 C2 C3 C4 0.6(5)
C2 C3 C4 C5 -1.5(5)
C2 C3 C4 N2 179.3(3)
C6 N2 C4 C3 175.3(3)
C6 N2 C4 C5 -3.7(5)
C1 N1 C5 C4 -0.8(5)
C3 C4 C5 N1 1.7(5)
N2 C4 C5 N1 -179.2(3)
C4 N2 C6 O1 3.2(6)
C4 N2 C6 N3 -176.3(3)
C7 N3 C6 O1 9.1(5)
C7 N3 C6 N2 -171.4(3)
C6 N3 C7 C12 162.7(3)
C6 N3 C7 C8 -16.7(5)
C12 C7 C8 C9 -0.9(5)
N3 C7 C8 C9 178.5(3)
C7 C8 C9 C10 -0.5(5)
C8 C9 C10 F1 -179.7(3)
C8 C9 C10 C11 1.5(6)
F1 C10 C11 C12 -179.8(3)
C9 C10 C11 C12 -1.0(5)
C10 C11 C12 F2 -179.5(3)
C10 C11 C12 C7 -0.5(5)
C8 C7 C12 F2 -179.5(3)
N3 C7 C12 F2 1.0(4)
C8 C7 C12 C11 1.4(5)
N3 C7 C12 C11 -178.0(3)
